data_1573273
loop_
_publ_author_name
'Tanuhadi, Elias'
'Bair, Anna S.'
'Johnson, Mary'
'Fontaine, Philip'
'Klosin, Jerzy'
'Pal, Sudipta'
'Arnold, Polly L.'

_publ_section_title
;
 Stabilization of reactive rare earth alkyl complexes through mechanistic
 studies
;
_journal_name_full 'Chemical Science'
_journal_paper_doi 10.1039/D4SC05983B
_journal_year 2024
_chemical_formula_moiety 'C20 H51 O4 Si3 Y'
_chemical_formula_sum 'C20 H51 O4 Si3 Y'
_chemical_formula_weight 528.78
_space_group_crystal_system monoclinic
_space_group_IT_number 14
_space_group_name_Hall '-P 2yn'
_space_group_name_H-M_alt 'P 1 21/n 1'
_atom_sites_solution_hydrogens mixed
_atom_sites_solution_primary iterative
_audit_creation_date 2024-04-18
_audit_creation_method
;
Olex2 1.5
(compiled 2022.04.07 svn.rca3783a0 for OlexSys, GUI svn.r6498)
;
_audit_update_record
;
2024-04-25 deposited with the CCDC.	2024-10-31 downloaded from the CCDC.
;
_cell_angle_alpha 90
_cell_angle_beta 112.542(4)
_cell_angle_gamma 90
_cell_formula_units_Z 4
_cell_length_a 9.9283(3)
_cell_length_b 32.1189(7)
_cell_length_c 10.3633(3)
_cell_measurement_reflns_used 11705
_cell_measurement_temperature 199.99(10)
_cell_measurement_theta_max 79.8160
_cell_measurement_theta_min 4.7980
_cell_volume 3052.23(17)
_computing_cell_refinement 'CrysAlisPro 1.171.43.98a (Rigaku OD, 2023)'
_computing_data_collection 'CrysAlisPro system (CCD 43.98a 64-bit (release 24-11-2023))'
_computing_data_reduction 'CrysAlisPro 1.171.43.98a (Rigaku OD, 2023)'
_computing_molecular_graphics 'Olex2 1.5 (Dolomanov et al., 2009)'
_computing_publication_material 'Olex2 1.5 (Dolomanov et al., 2009)'
_computing_structure_refinement 'olex2.refine 1.5 (Bourhis et al., 2015)'
_computing_structure_solution 'olex2.solve 1.5 (Bourhis et al., 2015)'
_diffrn_ambient_environment N~2~
_diffrn_ambient_temperature 199.99(10)
_diffrn_detector 'Hybrid Pixel Array Detector'
_diffrn_detector_area_resol_mean 10.0000
_diffrn_detector_type HyPix
_diffrn_measured_fraction_theta_full 0.986
_diffrn_measured_fraction_theta_max 0.970
_diffrn_measurement_details
;
List of Runs (angles in degrees, time in seconds):

  # Type    Start    End  Width  t~exp~   \w     \q     \k     \f   Frames
#--------------------------------------------------------------------------
  1  \w     74.00 101.00   0.50    1.00    --  131.00-111.00-150.00   54
  2  \w     53.00 101.00   0.50    1.00    --  131.00-111.00 -90.00   96
  3  \w    -15.00  14.00   0.50    0.50    --   31.09  77.00 -30.00   58
  4  \w    -14.00  11.00   0.50    0.50    --   31.09  77.00 -60.00   50
  5  \w    -17.00  15.00   0.50    0.50    --   31.09  77.00 -90.00   64
  6  \w     42.00  68.00   0.50    1.00    --  131.00-111.00-150.00   52
  7  \w     43.00  75.00   0.50    1.00    --  131.00-111.00 -60.00   64
  8  \w    140.00 173.00   0.50    1.00    --  131.00 -63.00   0.00   66
  9  \w    142.00 173.00   0.50    1.00    --  131.00 -63.00  60.00   62
 10  \w    140.00 171.00   0.50    1.00    --  131.00 -63.00  90.00   62
 11  \w    141.00 172.00   0.50    1.00    --  131.00 -63.00 -90.00   62
 12  \w    140.00 166.00   0.50    1.00    --  131.00 -63.00-120.00   52
 13  \w    140.00 173.00   0.50    1.00    --  131.00 -63.00-180.00   66
 14  \w      2.00  69.00   0.50    1.00    --   81.04 -61.00-120.00  134
 15  \w     -6.00  22.00   0.50    1.00    --   81.04 -30.00-180.00   56
 16  \w     -5.00  22.00   0.50    1.00    --   81.04 -31.00 -13.00   54
 17  \w     25.00 154.00   0.50    1.00    --   81.04  31.00 145.00  258
 18  \w    110.00 173.00   0.50    1.00    --  131.00  77.00  60.00  126
 19  \w    128.00 177.00   0.50    1.00    --  131.00  31.00 145.00   98
 20  \w     86.00 113.00   0.50    1.00    --  131.00  31.00 145.00   54
 21  \w     52.00  81.00   0.50    1.00    --  131.00  31.00 145.00   58
 22  \w     25.00 154.00   0.50    1.00    --   81.04  31.00 145.00  258
 23  \w    104.00 178.00   0.50    1.00    --  131.00 111.00  60.00  148
 24  \w    115.00 146.00   0.50    1.00    --  131.00 111.00  90.00   62
 25  \w    104.00 178.00   0.50    1.00    --  131.00 111.00  30.00  148
 26  \w    151.00 176.00   0.50    1.00    --  131.00 111.00 -30.00   50
 27  \w    107.00 144.00   0.50    1.00    --  131.00 111.00 -30.00   74
 28  \w    103.00 145.00   0.50    1.00    --  131.00 111.00   0.00   84
 29  \w    152.00 178.00   0.50    1.00    --  131.00 111.00  90.00   52
 30  \w    -31.00  -6.00   0.50    1.00    --  -81.04  30.00 120.00   50
 31  \w     -5.00  36.00   0.50    0.50    --  -31.09  31.00 145.00   82
 32  \w    -47.00  -5.00   0.50    1.00    --  -81.04  45.00   0.00   84
 33  \w    -31.00  -3.00   0.50    1.00    --  -81.04  30.00  30.00   56
 34  \w    -32.00  -3.00   0.50    1.00    --  -81.04  30.00 -30.00   58
 35  \w    -32.00   1.00   0.50    1.00    --  -81.04  30.00 -60.00   66
 36  \w    -27.00   1.00   0.50    1.00    --  -81.04  30.00 -90.00   56
 37  \w    -58.00 -23.00   0.50    1.00    -- -106.00  50.00-120.00   70
 38  \w    -58.00 -32.00   0.50    1.00    -- -106.00  50.00-180.00   52
 39  \w    -61.00 -35.00   0.50    1.00    -- -106.00 111.00-150.00   52
 40  \w   -123.00  25.00   0.50    0.50    --  -31.09 -31.00 -13.00  296
 41  \w   -129.00-102.00   0.50    1.00    --  -81.04-111.00  90.00   54
 42  \w   -170.00-136.00   0.50    1.00    --  -81.04-111.00  90.00   68
 43  \w   -124.00 -99.00   0.50    1.00    -- -106.00 -31.00 -13.00   50
 44  \w    -14.00  17.00   0.50    0.50    --  -31.09 -77.00-120.00   62
;
_diffrn_measurement_device 'four-circle diffractometer'
_diffrn_measurement_device_type 'XtaLAB Synergy, Dualflex, HyPix'
_diffrn_measurement_method '\w scans'
_diffrn_orient_matrix_type 'CrysAlisPro convention (1999,Acta A55,543-557)'
_diffrn_orient_matrix_UB_11 -0.1179987000
_diffrn_orient_matrix_UB_12 -0.0078745000
_diffrn_orient_matrix_UB_13 -0.1462988000
_diffrn_orient_matrix_UB_21 -0.1022800000
_diffrn_orient_matrix_UB_22 -0.0176186000
_diffrn_orient_matrix_UB_23 0.0669791000
_diffrn_orient_matrix_UB_31 -0.0621180000
_diffrn_orient_matrix_UB_32 0.0439120000
_diffrn_orient_matrix_UB_33 0.0006964000
_diffrn_radiation_monochromator mirror
_diffrn_radiation_probe x-ray
_diffrn_radiation_type 'Cu K\a'
_diffrn_radiation_wavelength 1.54184
_diffrn_reflns_av_R_equivalents 0.0546
_diffrn_reflns_av_unetI/netI 0.0555
_diffrn_reflns_Laue_measured_fraction_full 0.986
_diffrn_reflns_Laue_measured_fraction_max 0.970
_diffrn_reflns_limit_h_max 12
_diffrn_reflns_limit_h_min -12
_diffrn_reflns_limit_k_max 40
_diffrn_reflns_limit_k_min -21
_diffrn_reflns_limit_l_max 13
_diffrn_reflns_limit_l_min -13
_diffrn_reflns_number 18955
_diffrn_reflns_point_group_measured_fraction_full 0.986
_diffrn_reflns_point_group_measured_fraction_max 0.970
_diffrn_reflns_theta_full 67.684
_diffrn_reflns_theta_max 80.049
_diffrn_reflns_theta_min 2.751
_diffrn_source 'micro-focus sealed X-ray tube'
_diffrn_source_type 'PhotonJet (Cu) X-ray Source'
_exptl_absorpt_coefficient_mu 3.965
_exptl_absorpt_correction_T_max 1.00000
_exptl_absorpt_correction_T_min 0.53981
_exptl_absorpt_correction_type multi-scan
_exptl_absorpt_process_details
;
CrysAlisPro 1.171.43.98a (Rigaku Oxford Diffraction, 2023)
Empirical absorption correction using spherical harmonics,
implemented in SCALE3 ABSPACK scaling algorithm.
;
_exptl_crystal_colour 'clear colourless'
_exptl_crystal_colour_lustre clear
_exptl_crystal_colour_primary colourless
_exptl_crystal_density_diffrn 1.151
_exptl_crystal_description block
_exptl_crystal_F_000 1136
_exptl_crystal_preparation 'crystallization from cooled concentrated hexane solution.'
_exptl_crystal_recrystallization_method hexane
_exptl_crystal_size_max 0.16
_exptl_crystal_size_mid 0.11
_exptl_crystal_size_min 0.1
_refine_diff_density_max 0.633
_refine_diff_density_min -0.721
_refine_diff_density_rms 0.083
_refine_ls_extinction_method none
_refine_ls_goodness_of_fit_ref 1.070
_refine_ls_hydrogen_treatment mixed
_refine_ls_matrix_type full
_refine_ls_number_parameters 272
_refine_ls_number_reflns 6475
_refine_ls_number_restraints 0
_refine_ls_restrained_S_all 1.070
_refine_ls_R_factor_all 0.0563
_refine_ls_R_factor_gt 0.0490
_refine_ls_shift/su_max 0.001
_refine_ls_shift/su_mean 0.000
_refine_ls_structure_factor_coef Fsqd
_refine_ls_weighting_details 'w=1/[\s^2^(Fo^2^)+(0.0873P)^2^+0.9693P] where P=(Fo^2^+2Fc^2^)/3'
_refine_ls_weighting_scheme calc
_refine_ls_wR_factor_gt 0.1440
_refine_ls_wR_factor_ref 0.1499
_reflns_Friedel_coverage 0.000
_reflns_number_gt 5459
_reflns_number_total 6475
_reflns_threshold_expression 'I > 2\s(I)'
_cod_data_source_file d4sc05983b2.cif
_cod_data_source_block pla23171_auto
_cod_original_sg_symbol_H-M 'P 21/n'
_cod_database_code 1573273
_chemical_oxdiff_formula 'Y C50 H50 Si3 Cl2 O8'
_chemical_oxdiff_usercomment ELTA189
_shelx_space_group_comment
;
The symmetry employed for this shelxl refinement is uniquely defined
by the following loop, which should always be used as a source of
symmetry information in preference to the above space-group names.
They are only intended as comments.
;
_shelx_estimated_absorpt_t_max 0.693
_shelx_estimated_absorpt_t_min 0.569
_olex2_refinement_description
;
1. Fixed Uiso
 At 1.2 times of:
  All C(H,H) groups
 At 1.5 times of:
  All C(H,H,H) groups
2.a Secondary CH2 refined with riding coordinates:
 C2(H2A,H2B), C3(H3A,H3B), C14(H14A,H14B), C15(H15A,H15B), C16(H16A,H16B),
 C17(H17A,H17B), C18(H18A,H18B), C19(H19A,H19B)
2.b Idealised Me refined as rotating group:
 C4(H4A,H4B,H4C), C5(H5A,H5B,H5C), C6(H6A,H6B,H6C), C7(H7A,H7B,H7C), C8(H8A,
 H8B,H8C), C9(H9A,H9B,H9C), C10(H10A,H10B,H10C), C11(H11A,H11B,H11C), C12(H12A,
 H12B,H12C), C13(H13A,H13B,H13C), C20(H20A,H20B,H20C)
;
_olex2_submission_special_instructions 'No special instructions were received'
_oxdiff_exptl_absorpt_empirical_details
;
Empirical correction (ABSPACK) includes:
- Absorption correction using spherical harmonics
- Frame scaling
;
_oxdiff_exptl_absorpt_empirical_full_max 1.956
_oxdiff_exptl_absorpt_empirical_full_min 0.386

loop_
_space_group_symop_operation_xyz
'x, y, z'
'-x+1/2, y+1/2, -z+1/2'
'-x, -y, -z'
'x-1/2, -y-1/2, z-1/2'

loop_
_atom_site_label
_atom_site_type_symbol
_atom_site_fract_x
_atom_site_fract_y
_atom_site_fract_z
_atom_site_U_iso_or_equiv
_atom_site_adp_type
_atom_site_occupancy
_atom_site_site_symmetry_order
_atom_site_calc_flag
_atom_site_refinement_flags_posn
_atom_site_refinement_flags_adp
_atom_site_refinement_flags_occupancy
_atom_site_disorder_assembly
_atom_site_disorder_group
Y1 Y 0.82011(3) 0.61342(2) 0.39753(3) 0.04152(12) Uani 1 1 d . . . . .
Si1 Si 0.74607(11) 0.57185(3) 0.71727(9) 0.0514(2) Uani 1 1 d . . . . .
Si2 Si 0.42837(11) 0.62120(4) 0.12070(11) 0.0558(2) Uani 1 1 d . . . . .
Si3 Si 0.94271(13) 0.69990(3) 0.18528(10) 0.0589(3) Uani 1 1 d . . . . .
O1 O 0.7999(4) 0.67863(8) 0.5145(3) 0.0665(7) Uani 1 1 d . . . . .
O2 O 1.0552(3) 0.64543(10) 0.5588(3) 0.0662(7) Uani 1 1 d . . . . .
O3 O 1.0496(3) 0.57461(9) 0.4204(3) 0.0629(7) Uani 1 1 d . . . . .
O4 O 0.7868(3) 0.54512(8) 0.2683(3) 0.0604(6) Uani 1 1 d . . . . .
C1 C 0.8540(4) 0.57010(12) 0.6078(4) 0.0509(7) Uani 1 1 d . . . . .
H1A H 0.834(5) 0.5440(15) 0.569(5) 0.063(12) Uiso 1 1 d . . . . .
H1B H 0.969(6) 0.5745(16) 0.667(5) 0.081(15) Uiso 1 1 d . . . . .
C2 C 0.5518(4) 0.61292(12) 0.3018(4) 0.0531(8) Uani 1 1 d . . . . .
H2A H 0.524228 0.585551 0.328240 0.064 Uiso 1 1 calc R U . . .
H2B H 0.523513 0.633905 0.356792 0.064 Uiso 1 1 calc R U . . .
C3 C 0.8661(4) 0.65031(11) 0.2088(3) 0.0512(7) Uani 1 1 d . . . . .
H3A H 0.924228 0.629842 0.180562 0.061 Uiso 1 1 calc R U . . .
H3B H 0.768856 0.650279 0.131517 0.061 Uiso 1 1 calc R U . . .
C4 C 0.8352(8) 0.5493(3) 0.8937(6) 0.137(4) Uani 1 1 d . . . . .
H4A H 0.857289 0.519854 0.885725 0.206 Uiso 1 1 calc R U . . .
H4B H 0.769717 0.551570 0.944007 0.206 Uiso 1 1 calc R U . . .
H4C H 0.925839 0.564349 0.944823 0.206 Uiso 1 1 calc R U . . .
C5 C 0.5740(7) 0.5439(3) 0.6344(7) 0.126(3) Uani 1 1 d . . . . .
H5A H 0.493923 0.563958 0.597148 0.189 Uiso 1 1 calc R U . . .
H5B H 0.557261 0.526080 0.703621 0.189 Uiso 1 1 calc R U . . .
H5C H 0.578396 0.526677 0.558108 0.189 Uiso 1 1 calc R U . . .
C6 C 0.6861(14) 0.6247(2) 0.7404(12) 0.172(5) Uani 1 1 d . . . . .
H6A H 0.771686 0.642151 0.788759 0.258 Uiso 1 1 calc R U . . .
H6B H 0.625650 0.623232 0.796047 0.258 Uiso 1 1 calc R U . . .
H6C H 0.629232 0.636784 0.648794 0.258 Uiso 1 1 calc R U . . .
C7 C 0.2366(5) 0.6031(2) 0.0801(6) 0.0877(16) Uani 1 1 d . . . . .
H7A H 0.236706 0.573104 0.097196 0.132 Uiso 1 1 calc R U . . .
H7B H 0.176742 0.608918 -0.018155 0.132 Uiso 1 1 calc R U . . .
H7C H 0.196325 0.617874 0.139954 0.132 Uiso 1 1 calc R U . . .
C8 C 0.4852(6) 0.5926(2) -0.0073(5) 0.0866(15) Uani 1 1 d . . . . .
H8A H 0.585870 0.599995 0.007788 0.130 Uiso 1 1 calc R U . . .
H8B H 0.420645 0.600196 -0.102621 0.130 Uiso 1 1 calc R U . . .
H8C H 0.478831 0.562520 0.005702 0.130 Uiso 1 1 calc R U . . .
C9 C 0.4167(6) 0.67786(17) 0.0749(6) 0.0958(18) Uani 1 1 d . . . . .
H9A H 0.385345 0.693612 0.139468 0.144 Uiso 1 1 calc R U . . .
H9B H 0.345947 0.681814 -0.020927 0.144 Uiso 1 1 calc R U . . .
H9C H 0.512631 0.687808 0.082109 0.144 Uiso 1 1 calc R U . . .
C10 C 0.9416(6) 0.70783(16) 0.0049(5) 0.0822(14) Uani 1 1 d . . . . .
H10A H 1.017455 0.690506 -0.006718 0.123 Uiso 1 1 calc R U . . .
H10B H 0.960719 0.737181 -0.007542 0.123 Uiso 1 1 calc R U . . .
H10C H 0.846158 0.699916 -0.064846 0.123 Uiso 1 1 calc R U . . .
C11 C 0.8356(9) 0.74472(16) 0.2135(7) 0.108(2) Uani 1 1 d . . . . .
H11A H 0.733659 0.742415 0.148680 0.162 Uiso 1 1 calc R U . . .
H11B H 0.876616 0.770958 0.196657 0.162 Uiso 1 1 calc R U . . .
H11C H 0.840799 0.744176 0.309806 0.162 Uiso 1 1 calc R U . . .
C12 C 1.1383(7) 0.7071(2) 0.3062(6) 0.1004(19) Uani 1 1 d . . . . .
H12A H 1.172135 0.734570 0.290803 0.151 Uiso 1 1 calc R U . . .
H12B H 1.198286 0.685481 0.287600 0.151 Uiso 1 1 calc R U . . .
H12C H 1.146418 0.704858 0.403212 0.151 Uiso 1 1 calc R U . . .
C13 C 0.6777(7) 0.70592(16) 0.4745(7) 0.0943(17) Uani 1 1 d . . . . .
H13A H 0.703636 0.732616 0.444409 0.142 Uiso 1 1 calc R U . . .
H13B H 0.649488 0.710449 0.554255 0.142 Uiso 1 1 calc R U . . .
H13C H 0.595980 0.693475 0.397354 0.142 Uiso 1 1 calc R U . . .
C14 C 0.9246(7) 0.69827(15) 0.6140(5) 0.0856(16) Uani 1 1 d . . . . .
H14A H 0.899634 0.710850 0.689127 0.103 Uiso 1 1 calc R U . . .
H14B H 0.958923 0.720674 0.568394 0.103 Uiso 1 1 calc R U . . .
C15 C 1.0414(6) 0.66663(16) 0.6740(4) 0.0790(14) Uani 1 1 d . . . . .
H15A H 1.134617 0.680252 0.731526 0.095 Uiso 1 1 calc R U . . .
H15B H 1.014885 0.646808 0.733490 0.095 Uiso 1 1 calc R U . . .
C16 C 1.1848(5) 0.6206(2) 0.5943(5) 0.0878(17) Uani 1 1 d . . . . .
H16A H 1.190406 0.600212 0.667685 0.105 Uiso 1 1 calc R U . . .
H16B H 1.272418 0.638624 0.630027 0.105 Uiso 1 1 calc R U . . .
C17 C 1.1780(5) 0.59890(19) 0.4669(6) 0.0809(13) Uani 1 1 d . . . . .
H17A H 1.175205 0.619268 0.394247 0.097 Uiso 1 1 calc R U . . .
H17B H 1.264659 0.580886 0.487460 0.097 Uiso 1 1 calc R U . . .
C18 C 1.0335(5) 0.54839(14) 0.3020(5) 0.0713(12) Uani 1 1 d . . . . .
H18A H 1.123484 0.532037 0.320445 0.086 Uiso 1 1 calc R U . . .
H18B H 1.014570 0.565589 0.217543 0.086 Uiso 1 1 calc R U . . .
C19 C 0.9103(6) 0.52059(13) 0.2813(5) 0.0714(12) Uani 1 1 d . . . . .
H19A H 0.889407 0.503722 0.195857 0.086 Uiso 1 1 calc R U . . .
H19B H 0.933865 0.501442 0.361857 0.086 Uiso 1 1 calc R U . . .
C20 C 0.6665(7) 0.51745(17) 0.2498(8) 0.106(2) Uani 1 1 d . . . . .
H20A H 0.697337 0.495977 0.322526 0.158 Uiso 1 1 calc R U . . .
H20B H 0.635184 0.504249 0.157696 0.158 Uiso 1 1 calc R U . . .
H20C H 0.585201 0.533319 0.256698 0.158 Uiso 1 1 calc R U . . .

loop_
_atom_site_aniso_label
_atom_site_aniso_U_11
_atom_site_aniso_U_22
_atom_site_aniso_U_33
_atom_site_aniso_U_23
_atom_site_aniso_U_13
_atom_site_aniso_U_12
Y1 0.04374(18) 0.04256(17) 0.03739(16) 0.00483(9) 0.01457(12) 0.00542(10)
Si1 0.0546(5) 0.0587(5) 0.0440(4) 0.0051(4) 0.0224(4) 0.0012(4)
Si2 0.0416(5) 0.0720(6) 0.0494(5) 0.0138(4) 0.0126(4) 0.0015(4)
Si3 0.0729(7) 0.0534(5) 0.0496(5) 0.0021(4) 0.0224(5) -0.0123(5)
O1 0.091(2) 0.0499(13) 0.0644(15) -0.0052(12) 0.0364(15) 0.0079(14)
O2 0.0627(17) 0.0799(18) 0.0468(12) 0.0065(12) 0.0107(12) -0.0119(14)
O3 0.0568(15) 0.0766(17) 0.0612(14) 0.0183(13) 0.0293(12) 0.0168(13)
O4 0.0731(18) 0.0471(12) 0.0610(14) 0.0001(11) 0.0255(13) 0.0053(12)
C1 0.055(2) 0.0544(19) 0.0443(15) 0.0109(14) 0.0206(15) 0.0103(16)
C2 0.0441(18) 0.063(2) 0.0482(17) 0.0053(14) 0.0136(15) 0.0059(15)
C3 0.0523(18) 0.0535(18) 0.0453(15) 0.0069(14) 0.0158(14) -0.0019(15)
C4 0.112(5) 0.248(10) 0.069(3) 0.068(5) 0.053(3) 0.073(6)
C5 0.071(4) 0.218(9) 0.092(4) -0.008(5) 0.036(3) -0.049(5)
C6 0.331(14) 0.073(3) 0.233(10) 0.004(5) 0.245(11) 0.014(6)
C7 0.049(2) 0.124(4) 0.083(3) 0.017(3) 0.018(2) -0.011(3)
C8 0.073(3) 0.133(5) 0.053(2) -0.007(3) 0.023(2) -0.004(3)
C9 0.079(3) 0.088(3) 0.100(4) 0.047(3) 0.011(3) 0.009(3)
C10 0.109(4) 0.083(3) 0.060(2) 0.012(2) 0.038(3) -0.024(3)
C11 0.188(7) 0.054(2) 0.099(4) 0.005(3) 0.073(5) 0.014(3)
C12 0.096(4) 0.111(4) 0.078(3) 0.002(3) 0.015(3) -0.048(4)
C13 0.114(5) 0.060(3) 0.120(4) 0.001(3) 0.058(4) 0.030(3)
C14 0.135(5) 0.061(2) 0.058(2) -0.015(2) 0.034(3) -0.019(3)
C15 0.094(3) 0.083(3) 0.0471(19) -0.0061(19) 0.014(2) -0.028(3)
C16 0.049(2) 0.120(5) 0.075(3) 0.025(3) 0.002(2) -0.004(2)
C17 0.049(2) 0.107(4) 0.085(3) 0.020(3) 0.024(2) 0.009(2)
C18 0.085(3) 0.071(2) 0.077(3) 0.018(2) 0.053(2) 0.031(2)
C19 0.098(3) 0.055(2) 0.068(2) 0.0063(18) 0.039(2) 0.027(2)
C20 0.107(5) 0.057(3) 0.141(5) -0.019(3) 0.036(4) -0.017(3)

loop_
_atom_type_symbol
_atom_type_description
_atom_type_scat_dispersion_real
_atom_type_scat_dispersion_imag
_atom_type_scat_source
C C 0.0181 0.0091 'International Tables Vol C Tables 4.2.6.8 and 6.1.1.4'
H H 0.0000 0.0000 'International Tables Vol C Tables 4.2.6.8 and 6.1.1.4'
O O 0.0492 0.0322 'International Tables Vol C Tables 4.2.6.8 and 6.1.1.4'
Si Si 0.2541 0.3302 'International Tables Vol C Tables 4.2.6.8 and 6.1.1.4'
Y Y -0.2670 2.0244 'International Tables Vol C Tables 4.2.6.8 and 6.1.1.4'

loop_
_geom_angle_atom_site_label_1
_geom_angle_atom_site_label_2
_geom_angle_atom_site_label_3
_geom_angle
_geom_angle_site_symmetry_1
_geom_angle_site_symmetry_3
_geom_angle_publ_flag
O1 Y1 O2 63.59(11) . . ?
O1 Y1 O3 127.81(11) . . ?
O1 Y1 O4 168.42(11) . . ?
O1 Y1 C1 93.05(11) . . ?
O1 Y1 C3 93.24(11) . . ?
O2 Y1 O3 64.23(11) . . ?
O2 Y1 O4 127.46(10) . . ?
O4 Y1 O3 63.34(10) . . ?
C1 Y1 O2 82.39(12) . . ?
C1 Y1 O3 80.12(10) . . ?
C1 Y1 O4 85.72(11) . . ?
C2 Y1 O1 85.65(12) . . ?
C2 Y1 O2 149.01(12) . . ?
C2 Y1 O3 146.34(12) . . ?
C2 Y1 O4 83.05(11) . . ?
C2 Y1 C1 96.36(13) . . ?
C2 Y1 C3 100.59(12) . . ?
C3 Y1 O2 85.64(10) . . ?
C3 Y1 O3 82.96(11) . . ?
C3 Y1 O4 91.32(11) . . ?
C3 Y1 C1 162.31(13) . . ?
C1 Si1 C4 115.3(2) . . ?
C1 Si1 C6 113.7(2) . . ?
C5 Si1 C1 110.9(3) . . ?
C5 Si1 C4 106.2(4) . . ?
C5 Si1 C6 102.9(5) . . ?
C6 Si1 C4 106.8(5) . . ?
C2 Si2 C7 114.1(2) . . ?
C2 Si2 C8 113.1(2) . . ?
C2 Si2 C9 110.7(2) . . ?
C8 Si2 C7 104.2(3) . . ?
C8 Si2 C9 107.7(3) . . ?
C9 Si2 C7 106.5(3) . . ?
C3 Si3 C10 114.04(19) . . ?
C3 Si3 C11 111.1(3) . . ?
C3 Si3 C12 113.3(2) . . ?
C11 Si3 C10 105.2(3) . . ?
C11 Si3 C12 107.7(3) . . ?
C12 Si3 C10 104.9(3) . . ?
C13 O1 Y1 126.9(3) . . ?
C14 O1 Y1 121.4(3) . . ?
C14 O1 C13 110.3(4) . . ?
C15 O2 Y1 113.0(3) . . ?
C15 O2 C16 114.5(4) . . ?
C16 O2 Y1 117.2(3) . . ?
C17 O3 Y1 115.0(3) . . ?
C17 O3 C18 113.8(3) . . ?
C18 O3 Y1 113.9(2) . . ?
C19 O4 Y1 119.9(3) . . ?
C19 O4 C20 108.2(4) . . ?
C20 O4 Y1 122.6(3) . . ?
Y1 C1 H1A 101(3) . . ?
Y1 C1 H1B 100(3) . . ?
Si1 C1 Y1 127.38(18) . . ?
Si1 C1 H1A 103(3) . . ?
Si1 C1 H1B 113(3) . . ?
H1A C1 H1B 112(4) . . ?
Y1 C2 H2A 105.4 . . ?
Y1 C2 H2B 105.4 . . ?
Si2 C2 Y1 127.57(19) . . ?
Si2 C2 H2A 105.4 . . ?
Si2 C2 H2B 105.4 . . ?
H2A C2 H2B 106.0 . . ?
Y1 C3 H3A 102.7 . . ?
Y1 C3 H3B 102.7 . . ?
Si3 C3 Y1 137.51(18) . . ?
Si3 C3 H3A 102.7 . . ?
Si3 C3 H3B 102.7 . . ?
H3A C3 H3B 105.0 . . ?
Si1 C4 H4A 109.5 . . ?
Si1 C4 H4B 109.5 . . ?
Si1 C4 H4C 109.5 . . ?
H4A C4 H4B 109.5 . . ?
H4A C4 H4C 109.5 . . ?
H4B C4 H4C 109.5 . . ?
Si1 C5 H5A 109.5 . . ?
Si1 C5 H5B 109.5 . . ?
Si1 C5 H5C 109.5 . . ?
H5A C5 H5B 109.5 . . ?
H5A C5 H5C 109.5 . . ?
H5B C5 H5C 109.5 . . ?
Si1 C6 H6A 109.5 . . ?
Si1 C6 H6B 109.5 . . ?
Si1 C6 H6C 109.5 . . ?
H6A C6 H6B 109.5 . . ?
H6A C6 H6C 109.5 . . ?
H6B C6 H6C 109.5 . . ?
Si2 C7 H7A 109.5 . . ?
Si2 C7 H7B 109.5 . . ?
Si2 C7 H7C 109.5 . . ?
H7A C7 H7B 109.5 . . ?
H7A C7 H7C 109.5 . . ?
H7B C7 H7C 109.5 . . ?
Si2 C8 H8A 109.5 . . ?
Si2 C8 H8B 109.5 . . ?
Si2 C8 H8C 109.5 . . ?
H8A C8 H8B 109.5 . . ?
H8A C8 H8C 109.5 . . ?
H8B C8 H8C 109.5 . . ?
Si2 C9 H9A 109.5 . . ?
Si2 C9 H9B 109.5 . . ?
Si2 C9 H9C 109.5 . . ?
H9A C9 H9B 109.5 . . ?
H9A C9 H9C 109.5 . . ?
H9B C9 H9C 109.5 . . ?
Si3 C10 H10A 109.5 . . ?
Si3 C10 H10B 109.5 . . ?
Si3 C10 H10C 109.5 . . ?
H10A C10 H10B 109.5 . . ?
H10A C10 H10C 109.5 . . ?
H10B C10 H10C 109.5 . . ?
Si3 C11 H11A 109.5 . . ?
Si3 C11 H11B 109.5 . . ?
Si3 C11 H11C 109.5 . . ?
H11A C11 H11B 109.5 . . ?
H11A C11 H11C 109.5 . . ?
H11B C11 H11C 109.5 . . ?
Si3 C12 H12A 109.5 . . ?
Si3 C12 H12B 109.5 . . ?
Si3 C12 H12C 109.5 . . ?
H12A C12 H12B 109.5 . . ?
H12A C12 H12C 109.5 . . ?
H12B C12 H12C 109.5 . . ?
O1 C13 H13A 109.5 . . ?
O1 C13 H13B 109.5 . . ?
O1 C13 H13C 109.5 . . ?
H13A C13 H13B 109.5 . . ?
H13A C13 H13C 109.5 . . ?
H13B C13 H13C 109.5 . . ?
O1 C14 H14A 109.9 . . ?
O1 C14 H14B 109.9 . . ?
O1 C14 C15 108.9(4) . . ?
H14A C14 H14B 108.3 . . ?
C15 C14 H14A 109.9 . . ?
C15 C14 H14B 109.9 . . ?
O2 C15 C14 106.6(3) . . ?
O2 C15 H15A 110.4 . . ?
O2 C15 H15B 110.4 . . ?
C14 C15 H15A 110.4 . . ?
C14 C15 H15B 110.4 . . ?
H15A C15 H15B 108.6 . . ?
O2 C16 H16A 110.2 . . ?
O2 C16 H16B 110.2 . . ?
O2 C16 C17 107.7(4) . . ?
H16A C16 H16B 108.5 . . ?
C17 C16 H16A 110.2 . . ?
C17 C16 H16B 110.2 . . ?
O3 C17 C16 107.1(4) . . ?
O3 C17 H17A 110.3 . . ?
O3 C17 H17B 110.3 . . ?
C16 C17 H17A 110.3 . . ?
C16 C17 H17B 110.3 . . ?
H17A C17 H17B 108.6 . . ?
O3 C18 H18A 110.3 . . ?
O3 C18 H18B 110.3 . . ?
O3 C18 C19 107.1(3) . . ?
H18A C18 H18B 108.5 . . ?
C19 C18 H18A 110.3 . . ?
C19 C18 H18B 110.3 . . ?
O4 C19 C18 108.6(3) . . ?
O4 C19 H19A 110.0 . . ?
O4 C19 H19B 110.0 . . ?
C18 C19 H19A 110.0 . . ?
C18 C19 H19B 110.0 . . ?
H19A C19 H19B 108.4 . . ?
O4 C20 H20A 109.5 . . ?
O4 C20 H20B 109.5 . . ?
O4 C20 H20C 109.5 . . ?
H20A C20 H20B 109.5 . . ?
H20A C20 H20C 109.5 . . ?
H20B C20 H20C 109.5 . . ?

loop_
_geom_bond_atom_site_label_1
_geom_bond_atom_site_label_2
_geom_bond_distance
_geom_bond_site_symmetry_2
_geom_bond_publ_flag
Y1 O1 2.466(3) . ?
Y1 O2 2.511(3) . ?
Y1 O3 2.527(3) . ?
Y1 O4 2.525(3) . ?
Y1 C1 2.497(3) . ?
Y1 C2 2.461(4) . ?
Y1 C3 2.475(3) . ?
Si1 C1 1.835(4) . ?
Si1 C4 1.847(5) . ?
Si1 C5 1.827(6) . ?
Si1 C6 1.845(6) . ?
Si2 C2 1.825(4) . ?
Si2 C7 1.877(5) . ?
Si2 C8 1.870(5) . ?
Si2 C9 1.873(5) . ?
Si3 C3 1.821(4) . ?
Si3 C10 1.882(4) . ?
Si3 C11 1.878(6) . ?
Si3 C12 1.878(6) . ?
O1 C13 1.423(6) . ?
O1 C14 1.419(6) . ?
O2 C15 1.425(5) . ?
O2 C16 1.437(6) . ?
O3 C17 1.412(6) . ?
O3 C18 1.446(5) . ?
O4 C19 1.420(5) . ?
O4 C20 1.441(6) . ?
C1 H1A 0.92(5) . ?
C1 H1B 1.08(5) . ?
C2 H2A 0.9900 . ?
C2 H2B 0.9900 . ?
C3 H3A 0.9900 . ?
C3 H3B 0.9900 . ?
C4 H4A 0.9800 . ?
C4 H4B 0.9800 . ?
C4 H4C 0.9800 . ?
C5 H5A 0.9800 . ?
C5 H5B 0.9800 . ?
C5 H5C 0.9800 . ?
C6 H6A 0.9800 . ?
C6 H6B 0.9800 . ?
C6 H6C 0.9800 . ?
C7 H7A 0.9800 . ?
C7 H7B 0.9800 . ?
C7 H7C 0.9800 . ?
C8 H8A 0.9800 . ?
C8 H8B 0.9800 . ?
C8 H8C 0.9800 . ?
C9 H9A 0.9800 . ?
C9 H9B 0.9800 . ?
C9 H9C 0.9800 . ?
C10 H10A 0.9800 . ?
C10 H10B 0.9800 . ?
C10 H10C 0.9800 . ?
C11 H11A 0.9800 . ?
C11 H11B 0.9800 . ?
C11 H11C 0.9800 . ?
C12 H12A 0.9800 . ?
C12 H12B 0.9800 . ?
C12 H12C 0.9800 . ?
C13 H13A 0.9800 . ?
C13 H13B 0.9800 . ?
C13 H13C 0.9800 . ?
C14 H14A 0.9900 . ?
C14 H14B 0.9900 . ?
C14 C15 1.487(8) . ?
C15 H15A 0.9900 . ?
C15 H15B 0.9900 . ?
C16 H16A 0.9900 . ?
C16 H16B 0.9900 . ?
C16 C17 1.471(8) . ?
C17 H17A 0.9900 . ?
C17 H17B 0.9900 . ?
C18 H18A 0.9900 . ?
C18 H18B 0.9900 . ?
C18 C19 1.462(7) . ?
C19 H19A 0.9900 . ?
C19 H19B 0.9900 . ?
C20 H20A 0.9800 . ?
C20 H20B 0.9800 . ?
C20 H20C 0.9800 . ?

loop_
_geom_torsion_atom_site_label_1
_geom_torsion_atom_site_label_2
_geom_torsion_atom_site_label_3
_geom_torsion_atom_site_label_4
_geom_torsion
_geom_torsion_site_symmetry_1
_geom_torsion_site_symmetry_2
_geom_torsion_site_symmetry_3
_geom_torsion_site_symmetry_4
_geom_torsion_publ_flag
Y1 O1 C14 C15 -23.4(5) . . . . ?
Y1 O2 C15 C14 -56.5(4) . . . . ?
Y1 O2 C16 C17 40.8(5) . . . . ?
Y1 O3 C17 C16 51.1(4) . . . . ?
Y1 O3 C18 C19 -54.7(4) . . . . ?
Y1 O4 C19 C18 -31.7(4) . . . . ?
O1 C14 C15 O2 50.6(5) . . . . ?
O2 C16 C17 O3 -58.7(5) . . . . ?
O3 C18 C19 O4 54.5(4) . . . . ?
C4 Si1 C1 Y1 -160.3(4) . . . . ?
C5 Si1 C1 Y1 79.0(4) . . . . ?
C6 Si1 C1 Y1 -36.4(5) . . . . ?
C7 Si2 C2 Y1 162.9(3) . . . . ?
C8 Si2 C2 Y1 44.0(3) . . . . ?
C9 Si2 C2 Y1 -76.9(3) . . . . ?
C10 Si3 C3 Y1 -179.4(3) . . . . ?
C11 Si3 C3 Y1 -60.8(4) . . . . ?
C12 Si3 C3 Y1 60.7(4) . . . . ?
C13 O1 C14 C15 169.1(4) . . . . ?
C15 O2 C16 C17 176.4(4) . . . . ?
C16 O2 C15 C14 166.0(4) . . . . ?
C17 O3 C18 C19 170.8(4) . . . . ?
C18 O3 C17 C16 -174.9(4) . . . . ?
C20 O4 C19 C18 -179.2(4) . . . . ?
